data_7032838
loop_
_publ_author_name
'Fidalgo-Marijuan, Arkaitz'
'Barandika, Gotzone'
'Baz\'an, Bego\~na'
'Urtiaga, Miren Karmele'
'Larrea, Edurne S.'
'Iglesias, Marta'
'Lezama, Luis'
'Arriortua, Mar\'ia Isabel'

_publ_section_title
;
 Heterogeneous catalytic properties of unprecedented \m-O-[FeTCPP]2 dimers
 (H2TCPP = meso-tetra(4-carboxyphenyl)porphyrin): an unusual
 superhyperfine EPR structure.
;
_journal_issue 1
_journal_name_full 'Dalton transactions (Cambridge, England : 2003)'
_journal_page_first 213
_journal_page_last 222
_journal_paper_doi 10.1039/c4dt02250e
_journal_volume 44
_journal_year 2015
_chemical_formula_moiety 'C96 H48 Fe2 N8 O17,16(C3 H7 N)'
_chemical_formula_sum 'C144 H168 Fe2 N24 O33'
_chemical_formula_weight 2874.71
_space_group_crystal_system monoclinic
_space_group_IT_number 15
_space_group_name_Hall '-C 2yc'
_space_group_name_H-M_alt 'C 1 2/c 1'
_symmetry_space_group_name_Hall '-C 2yc'
_symmetry_space_group_name_H-M 'C 1 2/c 1'
_atom_sites_solution_hydrogens geom
_atom_sites_solution_primary iterative
_atom_sites_solution_secondary difmap
_audit_conform_dict_location ftp://ftp.iucr.org/pub/cif_core.dic
_audit_conform_dict_name cif_core.dic
_audit_conform_dict_version 2.4
_audit_creation_date 2013-09-17T14:27:53-00:00
_audit_creation_method 'WinGX routine CIF_UPDATE'
_cell_angle_alpha 90
_cell_angle_beta 98.418(1)
_cell_angle_gamma 90
_cell_formula_units_Z 4
_cell_length_a 39.3340(4)
_cell_length_b 19.8329(2)
_cell_length_c 16.0292(2)
_cell_measurement_reflns_used 17186
_cell_measurement_temperature 100
_cell_measurement_theta_max 73.8985
_cell_measurement_theta_min 2.4985
_cell_measurement_wavelength 1.54184
_cell_volume 12369.8(2)
_computing_cell_refinement
;
        CrysAlisPro, Agilent Technologies,
        Version 1.171.35.11 (release 16-05-2011 CrysAlis171 .NET)
        (compiled May 16 2011,17:55:39)
;
_computing_data_collection
;
        CrysAlisPro, Agilent Technologies,
        Version 1.171.35.11 (release 16-05-2011 CrysAlis171 .NET)
        (compiled May 16 2011,17:55:39)
;
_computing_data_reduction
;
        CrysAlisPro, Agilent Technologies,
        Version 1.171.35.11 (release 16-05-2011 CrysAlis171 .NET)
        (compiled May 16 2011,17:55:39)
;
_computing_molecular_graphics
;
O. V. Dolomanov, L. J. Bourhis, R. J. Gildea, J. A. K. Howard and H. Puschmann,
OLEX2: a complete structure solution, refinement and analysis program.
        J. Appl. Cryst. (2009). 42, 339-341.
;
_computing_publication_material
;
O. V. Dolomanov, L. J. Bourhis, R. J. Gildea, J. A. K. Howard and H. Puschmann,
OLEX2: a complete structure solution, refinement and analysis program.
        J. Appl. Cryst. (2009). 42, 339-341.
;
_computing_structure_refinement
;
        SHELXL, G.M. Sheldrick, Acta Cryst.
        (2008). A64, 112-122
;
_computing_structure_solution 'SUPERFLIP, J. Appl. Cryst. (2007) 40, 786-790'
_diffrn_ambient_temperature 100
_diffrn_detector_area_resol_mean 5.2012
_diffrn_measured_fraction_theta_full 0.998
_diffrn_measured_fraction_theta_max 0.998
_diffrn_measurement_device_type 'SuperNova, Single source at offset), Atlas'
_diffrn_measurement_method '\w scans'
_diffrn_orient_matrix_UB_11 0.0242603
_diffrn_orient_matrix_UB_12 0.0582367
_diffrn_orient_matrix_UB_13 0.0327605
_diffrn_orient_matrix_UB_21 -0.0151063
_diffrn_orient_matrix_UB_22 0.0433373
_diffrn_orient_matrix_UB_23 -0.0762826
_diffrn_orient_matrix_UB_31 -0.0274029
_diffrn_orient_matrix_UB_32 0.0276596
_diffrn_orient_matrix_UB_33 0.0504576
_diffrn_radiation_monochromator graphite
_diffrn_radiation_type CuK\a
_diffrn_radiation_wavelength 1.54184
_diffrn_reflns_av_R_equivalents 0.0409
_diffrn_reflns_av_sigmaI/netI 0.0367
_diffrn_reflns_limit_h_max 47
_diffrn_reflns_limit_h_min -48
_diffrn_reflns_limit_k_max 24
_diffrn_reflns_limit_k_min 0
_diffrn_reflns_limit_l_max 19
_diffrn_reflns_limit_l_min 0
_diffrn_reflns_number 50744
_diffrn_reflns_theta_full 71.5
_diffrn_reflns_theta_max 71.5
_diffrn_reflns_theta_min 2.5
_diffrn_source 'fine-focus sealed tube'
_exptl_absorpt_coefficient_mu 2.692
_exptl_absorpt_correction_T_max 1
_exptl_absorpt_correction_T_min 0.82718
_exptl_absorpt_correction_type analytical
_exptl_absorpt_process_details
;
        CrysAlis RED, Oxford Diffraction Ltd.,
        Version 1.171.33.32 (release 27-01-2009 CrysAlis171 .NET)
        (compiled Jan 27 2009,14:17:37)
Analytical numeric absorption correction using a multifaceted crystal
                        model based on expressions derived by R.C. Clark & J.S.
        (Clark, R. C. & Reid, J. S. (1995). Acta Cryst. A51, 887-897)
;
_exptl_crystal_colour 'dark blue'
_exptl_crystal_density_diffrn 1.544
_exptl_crystal_density_meas 1.575(5)
_exptl_crystal_density_method Flotation
_exptl_crystal_description prism
_exptl_crystal_F_000 6064
_exptl_crystal_size_max 0.2172
_exptl_crystal_size_mid 0.121
_exptl_crystal_size_min 0.0542
_platon_squeeze_details ' ?'
_refine_diff_density_max 0.431
_refine_diff_density_min -0.543
_refine_diff_density_rms 0.071
_refine_ls_extinction_method none
_refine_ls_goodness_of_fit_ref 1.063
_refine_ls_hydrogen_treatment constr
_refine_ls_matrix_type full
_refine_ls_number_parameters 555
_refine_ls_number_reflns 12049
_refine_ls_number_restraints 0
_refine_ls_restrained_S_all 1.063
_refine_ls_R_factor_all 0.0788
_refine_ls_R_factor_gt 0.0608
_refine_ls_shift/su_max 0.001
_refine_ls_shift/su_mean 0
_refine_ls_structure_factor_coef Fsqd
_refine_ls_weighting_details 'calc w=1/[\s^2^(Fo^2^)+(0.1398P)^2^+0.0000P] where P=(Fo^2^+2Fc^2^)/3'
_refine_ls_weighting_scheme calc
_refine_ls_wR_factor_gt 0.1867
_refine_ls_wR_factor_ref 0.2025
_reflns_number_gt 8890
_reflns_number_total 12049
_reflns_threshold_expression >2sigma(I)
_cod_data_source_file c4dt02250e2.cif
_cod_data_source_block af574_cu
_cod_depositor_comments 'Adding full bibliography for 7032838.cif.'
_cod_database_code 7032838
_shelx_estimated_absorpt_t_max 0.868
_shelx_estimated_absorpt_t_min 0.592

loop_
_symmetry_equiv_pos_as_xyz
'x, y, z'
'-x, y, -z+1/2'
'x+1/2, y+1/2, z'
'-x+1/2, y+1/2, -z+1/2'
'-x, -y, -z'
'x, -y, z-1/2'
'-x+1/2, -y+1/2, -z'
'x+1/2, -y+1/2, z-1/2'

loop_
_atom_site_label
_atom_site_type_symbol
_atom_site_fract_x
_atom_site_fract_y
_atom_site_fract_z
_atom_site_U_iso_or_equiv
_atom_site_adp_type
_atom_site_occupancy
_atom_site_symmetry_multiplicity
_atom_site_calc_flag
_atom_site_refinement_flags
Fe1 Fe 0.500128(10) 0.086537(19) 0.35983(2) 0.02942(13) Uani 1 1 d .
O1 O 0.5 0.08637(11) 0.25 0.0335(5) Uani 1 2 d S
N4 N 0.51543(5) -0.01108(11) 0.39559(14) 0.0325(5) Uani 1 1 d .
N2 N 0.48530(6) 0.18440(11) 0.38532(14) 0.0347(5) Uani 1 1 d .
N1 N 0.45037(5) 0.05686(11) 0.37116(14) 0.0324(5) Uani 1 1 d .
N3 N 0.55055(6) 0.11620(11) 0.40290(14) 0.0329(5) Uani 1 1 d .
O8 O 0.40066(12) -0.35491(14) 0.2286(2) 0.1056(13) Uani 1 1 d .
O3 O 0.28442(9) 0.3526(2) 0.2943(3) 0.1134(15) Uani 1 1 d .
O7 O 0.71172(8) -0.1761(2) 0.3786(3) 0.1068(13) Uani 1 1 d .
O9 O 0.37643(10) -0.35158(15) 0.3447(3) 0.0950(11) Uani 1 1 d .
C16 C 0.54852(7) -0.03466(13) 0.41454(17) 0.0355(6) Uani 1 1 d .
C6 C 0.45231(7) 0.20756(13) 0.38532(18) 0.0367(6) Uani 1 1 d .
O6 O 0.73566(8) -0.1062(2) 0.4790(3) 0.1141(14) Uani 1 1 d .
C20 C 0.45818(7) -0.06602(13) 0.36754(16) 0.0330(5) Uani 1 1 d .
C19 C 0.49437(7) -0.06630(13) 0.39233(18) 0.0348(6) Uani 1 1 d .
C1 C 0.43839(7) -0.00734(13) 0.35660(17) 0.0347(6) Uani 1 1 d .
C9 C 0.50659(7) 0.23923(13) 0.39592(17) 0.0366(6) Uani 1 1 d .
C11 C 0.56219(7) 0.18043(14) 0.39527(18) 0.0363(6) Uani 1 1 d .
C17 C 0.54763(7) -0.10634(14) 0.42862(18) 0.0377(6) Uani 1 1 d .
H17 H 0.5669 -0.1349 0.4445 0.045 Uiso 1 1 calc R
C15 C 0.57834(7) 0.00441(14) 0.41421(17) 0.0363(6) Uani 1 1 d .
C4 C 0.42212(7) 0.09857(14) 0.35780(18) 0.0368(6) Uani 1 1 d .
C43 C 0.41476(7) -0.15407(13) 0.39275(18) 0.0377(6) Uani 1 1 d .
H43 H 0.4075 -0.1267 0.4355 0.045 Uiso 1 1 calc R
C10 C 0.54197(8) 0.23904(14) 0.39433(18) 0.0391(6) Uani 1 1 d .
C42 C 0.44116(7) -0.13186(13) 0.34981(17) 0.0360(6) Uani 1 1 d .
C14 C 0.57867(7) 0.07472(14) 0.40447(17) 0.0342(6) Uani 1 1 d .
C5 C 0.42276(7) 0.16914(14) 0.36866(18) 0.0373(6) Uani 1 1 d .
C18 C 0.51432(7) -0.12536(13) 0.41495(18) 0.0372(6) Uani 1 1 d .
H18 H 0.5058 -0.1698 0.4195 0.045 Uiso 1 1 calc R
C47 C 0.45077(9) -0.17280(15) 0.2860(2) 0.0459(7) Uani 1 1 d .
H47 H 0.4684 -0.1582 0.2554 0.055 Uiso 1 1 calc R
C40 C 0.61656(8) -0.08304(15) 0.3648(2) 0.0443(7) Uani 1 1 d .
H40 H 0.5978 -0.0968 0.3241 0.053 Uiso 1 1 calc R
C37 C 0.67119(8) -0.04499(19) 0.4841(2) 0.0560(9) Uani 1 1 d .
H37 H 0.6899 -0.0319 0.5253 0.067 Uiso 1 1 calc R
C7 C 0.45348(8) 0.27891(14) 0.4025(2) 0.0430(7) Uani 1 1 d .
H7 H 0.4344 0.3069 0.4089 0.052 Uiso 1 1 calc R
C13 C 0.60830(7) 0.11428(14) 0.39565(19) 0.0394(6) Uani 1 1 d .
H13 H 0.6309 0.0978 0.394 0.047 Uiso 1 1 calc R
C12 C 0.59817(7) 0.17958(15) 0.39012(19) 0.0409(6) Uani 1 1 d .
H12 H 0.6123 0.2176 0.384 0.049 Uiso 1 1 calc R
C2 C 0.40146(7) -0.00625(14) 0.33035(19) 0.0401(6) Uani 1 1 d .
H2 H 0.387 -0.044 0.3155 0.048 Uiso 1 1 calc R
C3 C 0.39188(7) 0.05873(15) 0.3313(2) 0.0440(7) Uani 1 1 d .
H3 H 0.3691 0.0754 0.317 0.053 Uiso 1 1 calc R
C28 C 0.55897(8) 0.30525(14) 0.3857(2) 0.0426(7) Uani 1 1 d .
C8 C 0.48654(8) 0.29862(14) 0.4077(2) 0.0431(7) Uani 1 1 d .
H8 H 0.495 0.3432 0.4174 0.052 Uiso 1 1 calc R
C35 C 0.61200(7) -0.03194(14) 0.42089(19) 0.0391(6) Uani 1 1 d .
C33 C 0.55097(10) 0.34175(16) 0.3101(2) 0.0543(8) Uani 1 1 d .
H33 H 0.5345 0.3242 0.2663 0.065 Uiso 1 1 calc R
C26 C 0.38060(8) 0.25623(16) 0.3025(2) 0.0486(7) Uani 1 1 d .
H26 H 0.3971 0.2706 0.2684 0.058 Uiso 1 1 calc R
C21 C 0.38861(8) 0.20379(14) 0.3611(2) 0.0427(7) Uani 1 1 d .
C36 C 0.63963(8) -0.01344(16) 0.4818(2) 0.0464(7) Uani 1 1 d .
H36 H 0.6368 0.0208 0.5216 0.056 Uiso 1 1 calc R
C24 C 0.32453(9) 0.2667(2) 0.3447(3) 0.0673(11) Uani 1 1 d .
C22 C 0.36447(9) 0.18430(18) 0.4108(3) 0.0566(9) Uani 1 1 d .
H22 H 0.3697 0.1494 0.4512 0.068 Uiso 1 1 calc R
C23 C 0.33238(10) 0.2157(2) 0.4020(3) 0.0708(12) Uani 1 1 d .
H23 H 0.3158 0.2017 0.4361 0.085 Uiso 1 1 calc R
C44 C 0.39913(8) -0.21577(15) 0.3733(2) 0.0453(7) Uani 1 1 d .
H44 H 0.3813 -0.2302 0.4032 0.054 Uiso 1 1 calc R
C46 C 0.43500(10) -0.23400(15) 0.2670(2) 0.0556(9) Uani 1 1 d .
H46 H 0.4418 -0.2611 0.2235 0.067 Uiso 1 1 calc R
C45 C 0.40881(10) -0.25691(15) 0.3114(2) 0.0530(8) Uani 1 1 d .
C39 C 0.64832(9) -0.11442(18) 0.3675(2) 0.0560(9) Uani 1 1 d .
H39 H 0.6512 -0.1491 0.3283 0.067 Uiso 1 1 calc R
C38 C 0.67579(9) -0.09511(19) 0.4274(3) 0.0610(10) Uani 1 1 d .
C29 C 0.58250(11) 0.33196(17) 0.4488(2) 0.0593(9) Uani 1 1 d .
H29 H 0.5883 0.3079 0.5002 0.071 Uiso 1 1 calc R
C25 C 0.34892(10) 0.28664(19) 0.2946(3) 0.0631(10) Uani 1 1 d .
H25 H 0.3435 0.3218 0.2546 0.076 Uiso 1 1 calc R
C48 C 0.39311(13) -0.32552(18) 0.2949(3) 0.0741(12) Uani 1 1 d .
C32 C 0.56650(11) 0.40193(17) 0.2987(3) 0.0624(10) Uani 1 1 d .
H32 H 0.5614 0.425 0.2464 0.075 Uiso 1 1 calc R
C31 C 0.58920(12) 0.42896(16) 0.3617(3) 0.0666(11) Uani 1 1 d .
C41 C 0.71061(11) -0.1281(3) 0.4297(4) 0.0822(15) Uani 1 1 d .
C30 C 0.59785(13) 0.39383(19) 0.4381(3) 0.0723(12) Uani 1 1 d .
H30 H 0.614 0.4122 0.482 0.087 Uiso 1 1 calc R
C27 C 0.29034(12) 0.3018(3) 0.3368(4) 0.0911(16) Uani 1 1 d .
C34 C 0.60505(17) 0.4965(2) 0.3527(4) 0.0905(17) Uani 1 1 d .
O5 O 0.62261(15) 0.52353(19) 0.4096(3) 0.1370(19) Uani 1 1 d .
O2 O 0.26924(9) 0.2736(2) 0.3798(4) 0.142(2) Uani 1 1 d .
O4 O 0.59802(15) 0.52376(15) 0.2795(3) 0.1270(18) Uani 1 1 d .

loop_
_atom_site_aniso_label
_atom_site_aniso_U_11
_atom_site_aniso_U_22
_atom_site_aniso_U_33
_atom_site_aniso_U_23
_atom_site_aniso_U_13
_atom_site_aniso_U_12
Fe1 0.0278(2) 0.0260(2) 0.0371(2) 0.00284(15) 0.01333(16) 0.01034(14)
O1 0.0350(13) 0.0239(11) 0.0444(14) 0 0.0151(11) 0
N4 0.0301(11) 0.0301(10) 0.0407(12) 0.0062(9) 0.0169(9) 0.0109(8)
N2 0.0358(12) 0.0301(11) 0.0408(12) -0.0004(9) 0.0138(9) 0.0126(9)
N1 0.0292(11) 0.0295(10) 0.0414(12) 0.0039(9) 0.0149(9) 0.0110(8)
N3 0.0306(11) 0.0302(10) 0.0394(12) 0.0008(9) 0.0103(9) 0.0110(8)
O8 0.188(4) 0.0344(14) 0.098(2) -0.0187(14) 0.034(3) -0.0037(18)
O3 0.075(2) 0.119(3) 0.153(3) 0.059(3) 0.042(2) 0.071(2)
O7 0.0585(19) 0.106(3) 0.164(4) 0.006(3) 0.043(2) 0.0506(18)
O9 0.120(3) 0.0447(15) 0.125(3) -0.0098(17) 0.034(2) -0.0281(17)
C16 0.0356(14) 0.0335(13) 0.0402(14) 0.0051(11) 0.0153(11) 0.0139(10)
C6 0.0354(14) 0.0338(13) 0.0440(14) 0.0026(11) 0.0155(11) 0.0156(10)
O6 0.0427(17) 0.143(3) 0.155(4) 0.023(3) 0.008(2) 0.0405(19)
C20 0.0358(13) 0.0324(12) 0.0335(12) 0.0039(10) 0.0139(10) 0.0074(10)
C19 0.0377(14) 0.0286(12) 0.0425(14) 0.0045(10) 0.0206(11) 0.0089(10)
C1 0.0340(13) 0.0351(13) 0.0388(14) 0.0040(10) 0.0177(11) 0.0085(10)
C9 0.0392(14) 0.0326(13) 0.0398(14) 0.0004(11) 0.0115(11) 0.0106(11)
C11 0.0327(13) 0.0360(13) 0.0416(14) 0.0032(11) 0.0103(11) 0.0075(10)
C17 0.0402(15) 0.0354(13) 0.0391(14) 0.0050(11) 0.0117(11) 0.0157(11)
C15 0.0348(14) 0.0367(13) 0.0398(14) 0.0042(11) 0.0136(11) 0.0155(11)
C4 0.0334(13) 0.0351(13) 0.0442(15) 0.0037(11) 0.0137(11) 0.0138(11)
C43 0.0389(14) 0.0319(13) 0.0441(15) 0.0017(11) 0.0123(12) 0.0061(11)
C10 0.0440(16) 0.0329(13) 0.0413(14) 0.0008(11) 0.0090(12) 0.0107(11)
C42 0.0360(14) 0.0316(13) 0.0415(14) 0.0039(11) 0.0101(11) 0.0094(10)
C14 0.0283(13) 0.0391(14) 0.0367(13) 0.0033(11) 0.0100(10) 0.0104(10)
C5 0.0350(14) 0.0355(13) 0.0438(15) 0.0021(11) 0.0140(11) 0.0150(11)
C18 0.0423(15) 0.0305(13) 0.0419(14) 0.0054(10) 0.0168(12) 0.0104(11)
C47 0.0579(19) 0.0369(15) 0.0464(16) 0.0027(12) 0.0192(14) 0.0130(13)
C40 0.0416(16) 0.0419(15) 0.0527(17) 0.0061(13) 0.0179(13) 0.0181(12)
C37 0.0356(16) 0.063(2) 0.070(2) 0.0197(17) 0.0093(15) 0.0136(14)
C7 0.0447(16) 0.0344(14) 0.0523(17) -0.0009(12) 0.0149(13) 0.0179(12)
C13 0.0344(14) 0.0397(14) 0.0474(16) 0.0057(12) 0.0166(12) 0.0100(11)
C12 0.0358(14) 0.0387(14) 0.0505(16) 0.0054(12) 0.0139(12) 0.0068(11)
C2 0.0321(14) 0.0380(14) 0.0509(16) 0.0006(12) 0.0083(12) 0.0061(11)
C3 0.0293(13) 0.0423(15) 0.0618(18) 0.0000(13) 0.0115(13) 0.0132(11)
C28 0.0470(16) 0.0324(13) 0.0510(16) 0.0027(12) 0.0155(13) 0.0106(12)
C8 0.0468(16) 0.0319(13) 0.0522(16) -0.0027(12) 0.0128(13) 0.0119(12)
C35 0.0310(14) 0.0388(14) 0.0506(16) 0.0075(12) 0.0163(12) 0.0137(11)
C33 0.065(2) 0.0426(17) 0.0576(19) 0.0079(14) 0.0173(16) 0.0184(15)
C26 0.0425(16) 0.0456(16) 0.0602(19) 0.0088(14) 0.0161(14) 0.0200(13)
C21 0.0372(15) 0.0372(14) 0.0564(17) 0.0014(12) 0.0154(13) 0.0156(11)
C36 0.0363(15) 0.0472(16) 0.0580(18) 0.0095(14) 0.0148(13) 0.0110(12)
C24 0.0449(19) 0.060(2) 0.101(3) 0.017(2) 0.0245(19) 0.0325(17)
C22 0.0446(18) 0.0522(18) 0.078(2) 0.0159(17) 0.0256(16) 0.0254(15)
C23 0.047(2) 0.070(2) 0.104(3) 0.023(2) 0.037(2) 0.0326(18)
C44 0.0481(17) 0.0344(14) 0.0550(17) 0.0044(12) 0.0124(14) 0.0011(12)
C46 0.084(3) 0.0309(14) 0.0539(18) -0.0013(13) 0.0185(17) 0.0112(15)
C45 0.069(2) 0.0294(14) 0.0596(19) 0.0015(13) 0.0054(16) 0.0080(14)
C39 0.052(2) 0.0535(19) 0.068(2) 0.0086(16) 0.0280(17) 0.0252(15)
C38 0.0365(17) 0.065(2) 0.086(3) 0.0263(19) 0.0245(17) 0.0229(15)
C29 0.076(2) 0.0374(16) 0.064(2) 0.0092(14) 0.0062(18) -0.0072(15)
C25 0.058(2) 0.059(2) 0.076(2) 0.0161(18) 0.0190(18) 0.0332(17)
C48 0.100(3) 0.0329(17) 0.089(3) -0.0021(18) 0.013(3) 0.0010(19)
C32 0.087(3) 0.0403(17) 0.065(2) 0.0130(16) 0.029(2) 0.0209(17)
C31 0.091(3) 0.0291(15) 0.089(3) 0.0111(16) 0.042(2) 0.0079(16)
C41 0.048(2) 0.091(3) 0.113(4) 0.037(3) 0.029(2) 0.038(2)
C30 0.099(3) 0.0441(19) 0.073(3) 0.0061(17) 0.009(2) -0.020(2)
C27 0.059(3) 0.087(3) 0.136(4) 0.029(3) 0.040(3) 0.049(2)
C34 0.150(5) 0.0297(18) 0.104(4) 0.008(2) 0.059(4) -0.001(2)
O5 0.205(5) 0.059(2) 0.144(4) 0.018(2) 0.017(3) -0.064(3)
O2 0.072(2) 0.104(3) 0.269(6) 0.075(3) 0.090(3) 0.063(2)
O4 0.246(5) 0.0344(15) 0.116(3) 0.0154(17) 0.079(3) -0.004(2)

loop_
_atom_type_symbol
_atom_type_description
_atom_type_scat_dispersion_real
_atom_type_scat_dispersion_imag
_atom_type_scat_source
C C 0.0181 0.0091 'International Tables Vol C Tables 4.2.6.8 and 6.1.1.4'
H H 0 0 'International Tables Vol C Tables 4.2.6.8 and 6.1.1.4'
Fe Fe -1.1336 3.1974 'International Tables Vol C Tables 4.2.6.8 and 6.1.1.4'
N N 0.0311 0.018 'International Tables Vol C Tables 4.2.6.8 and 6.1.1.4'
O O 0.0492 0.0322 'International Tables Vol C Tables 4.2.6.8 and 6.1.1.4'

loop_
_exptl_crystal_face_index_h
_exptl_crystal_face_index_k
_exptl_crystal_face_index_l
_exptl_crystal_face_perp_dist
2 -1 0 0.0395
8 12 -1 0.0493
4 -1 10 0.0898
-13 -11 2 0.0531
-11 3 10 0.088
0 0 -1 0.0942
19 -8 0 0.0267
6 -1 0 0.063
-24 4 1 0.0587
-2 1 0 0.0233
8 11 4 0.0549
-14 -10 -3 0.0508

loop_
_geom_angle_atom_site_label_1
_geom_angle_atom_site_label_2
_geom_angle_atom_site_label_3
_geom_angle
_geom_angle_site_symmetry_1
O1 Fe1 N4 103.42(9) .
O1 Fe1 N2 103.77(10) .
O1 Fe1 N1 102.84(7) .
O1 Fe1 N3 101.24(7) .
N4 Fe1 N2 152.81(9) .
N4 Fe1 N3 87.05(9) .
N2 Fe1 N3 87.27(9) .
N1 Fe1 N4 87.17(8) .
N1 Fe1 N2 87.27(9) .
N1 Fe1 N3 155.92(9) .
Fe1 O1 Fe1 179.79(15) 2_655
C16 N4 Fe1 127.11(18) .
C19 N4 Fe1 125.73(17) .
C19 N4 C16 106.5(2) .
C6 N2 Fe1 126.99(19) .
C9 N2 Fe1 125.50(17) .
C9 N2 C6 107.1(2) .
C1 N1 Fe1 123.72(16) .
C1 N1 C4 106.4(2) .
C4 N1 Fe1 124.44(18) .
C11 N3 Fe1 123.26(17) .
C11 N3 C14 106.3(2) .
C14 N3 Fe1 124.06(18) .
N4 C16 C17 109.1(2) .
N4 C16 C15 125.1(2) .
C15 C16 C17 125.7(2) .
N2 C6 C5 125.6(2) .
N2 C6 C7 108.9(3) .
C5 C6 C7 125.5(2) .
C19 C20 C42 117.3(2) .
C1 C20 C19 123.7(3) .
C1 C20 C42 119.0(2) .
N4 C19 C20 125.7(2) .
N4 C19 C18 109.9(2) .
C20 C19 C18 124.4(3) .
N1 C1 C20 125.7(3) .
N1 C1 C2 110.0(2) .
C20 C1 C2 124.3(3) .
N2 C9 C10 126.1(2) .
N2 C9 C8 109.1(2) .
C10 C9 C8 124.7(3) .
N3 C11 C10 125.1(2) .
N3 C11 C12 110.0(2) .
C10 C11 C12 124.9(3) .
C16 C17 H17 126.4 .
C18 C17 C16 107.2(2) .
C18 C17 H17 126.4 .
C16 C15 C35 117.6(2) .
C14 C15 C16 124.7(2) .
C14 C15 C35 117.6(3) .
N1 C4 C5 125.3(3) .
N1 C4 C3 109.2(2) .
C5 C4 C3 125.5(2) .
C42 C43 H43 119.8 .
C44 C43 H43 119.8 .
C44 C43 C42 120.3(3) .
C9 C10 C11 124.4(3) .
C9 C10 C28 117.5(2) .
C11 C10 C28 117.9(3) .
C43 C42 C20 122.2(2) .
C43 C42 C47 118.4(3) .
C47 C42 C20 119.3(3) .
N3 C14 C15 125.1(3) .
N3 C14 C13 109.6(2) .
C15 C14 C13 125.3(2) .
C6 C5 C4 124.8(2) .
C6 C5 C21 118.8(2) .
C4 C5 C21 116.5(3) .
C19 C18 H18 126.4 .
C17 C18 C19 107.2(2) .
C17 C18 H18 126.4 .
C42 C47 H47 119.6 .
C46 C47 C42 120.7(3) .
C46 C47 H47 119.6 .
C35 C40 H40 119.7 .
C35 C40 C39 120.6(3) .
C39 C40 H40 119.7 .
C36 C37 H37 119.6 .
C38 C37 H37 119.6 .
C38 C37 C36 120.8(4) .
C6 C7 H7 126.3 .
C8 C7 C6 107.5(2) .
C8 C7 H7 126.3 .
C14 C13 H13 126.4 .
C12 C13 C14 107.2(2) .
C12 C13 H13 126.4 .
C11 C12 H12 126.5 .
C13 C12 C11 107.0(3) .
C13 C12 H12 126.5 .
C1 C2 H2 126.8 .
C3 C2 C1 106.3(3) .
C3 C2 H2 126.8 .
C4 C3 H3 126 .
C2 C3 C4 108.0(2) .
C2 C3 H3 126 .
C33 C28 C10 119.2(3) .
C29 C28 C10 122.3(3) .
C29 C28 C33 118.5(3) .
C9 C8 H8 126.4 .
C7 C8 C9 107.2(3) .
C7 C8 H8 126.4 .
C40 C35 C15 120.2(3) .
C40 C35 C36 118.9(3) .
C36 C35 C15 120.8(3) .
C28 C33 H33 119.4 .
C32 C33 C28 121.2(4) .
C32 C33 H33 119.4 .
C21 C26 H26 120.1 .
C25 C26 H26 120.1 .
C25 C26 C21 119.8(3) .
C26 C21 C5 120.2(3) .
C22 C21 C5 120.6(3) .
C22 C21 C26 119.1(3) .
C37 C36 C35 120.1(3) .
C37 C36 H36 120 .
C35 C36 H36 120 .
C23 C24 C25 119.2(3) .
C23 C24 C27 120.6(4) .
C25 C24 C27 120.1(4) .
C21 C22 H22 119.8 .
C21 C22 C23 120.3(3) .
C23 C22 H22 119.8 .
C24 C23 C22 120.6(3) .
C24 C23 H23 119.7 .
C22 C23 H23 119.7 .
C43 C44 H44 119.2 .
C45 C44 C43 121.6(3) .
C45 C44 H44 119.2 .
C47 C46 H46 119.6 .
C47 C46 C45 120.8(3) .
C45 C46 H46 119.6 .
C44 C45 C46 118.1(3) .
C44 C45 C48 120.9(3) .
C46 C45 C48 121.0(3) .
C40 C39 H39 119.9 .
C38 C39 C40 120.1(3) .
C38 C39 H39 119.9 .
C37 C38 C39 119.4(3) .
C37 C38 C41 120.2(4) .
C39 C38 C41 120.4(4) .
C28 C29 H29 119.7 .
C28 C29 C30 120.5(4) .
C30 C29 H29 119.7 .
C26 C25 C24 120.9(3) .
C26 C25 H25 119.5 .
C24 C25 H25 119.5 .
O8 C48 C45 114.8(4) .
O9 C48 O8 124.1(4) .
O9 C48 C45 121.0(4) .
C33 C32 H32 119.9 .
C31 C32 C33 120.2(4) .
C31 C32 H32 119.9 .
C32 C31 C30 120.1(3) .
C32 C31 C34 121.4(4) .
C30 C31 C34 118.5(5) .
O7 C41 C38 115.3(5) .
O6 C41 O7 125.1(4) .
O6 C41 C38 119.5(5) .
C29 C30 C31 119.4(4) .
C29 C30 H30 120.3 .
C31 C30 H30 120.3 .
O3 C27 C24 121.7(4) .
O3 C27 O2 125.1(4) .
O2 C27 C24 113.1(4) .
O5 C34 C31 122.3(5) .
O5 C34 O4 122.3(4) .
O4 C34 C31 115.4(5) .

loop_
_geom_bond_atom_site_label_1
_geom_bond_atom_site_label_2
_geom_bond_distance
_geom_bond_site_symmetry_2
Fe1 O1 1.7597(4) .
Fe1 N4 2.083(2) .
Fe1 N2 2.084(2) .
Fe1 N1 2.077(2) .
Fe1 N3 2.087(2) .
O1 Fe1 1.7597(4) 2_655
N4 C16 1.374(3) .
N4 C19 1.370(4) .
N2 C6 1.376(3) .
N2 C9 1.368(4) .
N1 C1 1.366(4) .
N1 C4 1.376(3) .
N3 C11 1.365(4) .
N3 C14 1.376(3) .
O8 C48 1.284(6) .
O3 C27 1.217(6) .
O7 C41 1.260(7) .
O9 C48 1.220(6) .
C16 C17 1.440(4) .
C16 C15 1.407(4) .
C6 C5 1.383(4) .
C6 C7 1.441(4) .
O6 C41 1.248(7) .
C20 C19 1.421(4) .
C20 C1 1.397(4) .
C20 C42 1.476(4) .
C19 C18 1.427(4) .
C1 C2 1.452(4) .
C9 C10 1.396(4) .
C9 C8 1.446(4) .
C11 C10 1.407(4) .
C11 C12 1.430(4) .
C17 H17 0.95 .
C17 C18 1.350(4) .
C15 C14 1.403(4) .
C15 C35 1.498(3) .
C4 C5 1.410(4) .
C4 C3 1.439(4) .
C43 H43 0.95 .
C43 C42 1.398(4) .
C43 C44 1.384(4) .
C10 C28 1.489(4) .
C42 C47 1.401(4) .
C14 C13 1.429(4) .
C5 C21 1.498(4) .
C18 H18 0.95 .
C47 H47 0.95 .
C47 C46 1.377(5) .
C40 H40 0.95 .
C40 C35 1.384(4) .
C40 C39 1.390(4) .
C37 H37 0.95 .
C37 C36 1.386(4) .
C37 C38 1.376(6) .
C7 H7 0.95 .
C7 C8 1.348(4) .
C13 H13 0.95 .
C13 C12 1.354(4) .
C12 H12 0.95 .
C2 H2 0.95 .
C2 C3 1.343(4) .
C3 H3 0.95 .
C28 C33 1.407(5) .
C28 C29 1.374(5) .
C8 H8 0.95 .
C35 C36 1.399(5) .
C33 H33 0.95 .
C33 C32 1.365(5) .
C26 H26 0.95 .
C26 C21 1.406(4) .
C26 C25 1.374(4) .
C21 C22 1.381(5) .
C36 H36 0.95 .
C24 C23 1.371(5) .
C24 C25 1.395(6) .
C24 C27 1.504(4) .
C22 H22 0.95 .
C22 C23 1.396(4) .
C23 H23 0.95 .
C44 H44 0.95 .
C44 C45 1.380(5) .
C46 H46 0.95 .
C46 C45 1.410(5) .
C45 C48 1.502(5) .
C39 H39 0.95 .
C39 C38 1.390(6) .
C38 C41 1.514(5) .
C29 H29 0.95 .
C29 C30 1.389(5) .
C25 H25 0.95 .
C32 H32 0.95 .
C32 C31 1.357(6) .
C31 C30 1.407(6) .
C31 C34 1.494(5) .
C30 H30 0.95 .
C27 O2 1.283(6) .
C34 O5 1.187(7) .
C34 O4 1.285(7) .

loop_
_geom_torsion_atom_site_label_1
_geom_torsion_atom_site_label_2
_geom_torsion_atom_site_label_3
_geom_torsion_atom_site_label_4
_geom_torsion
Fe1 N4 C16 C17 -174.80(18)
Fe1 N4 C16 C15 1.1(4)
Fe1 N4 C19 C20 -3.0(4)
Fe1 N4 C19 C18 175.04(17)
Fe1 N2 C6 C5 0.5(4)
Fe1 N2 C6 C7 -177.45(19)
Fe1 N2 C9 C10 -2.3(4)
Fe1 N2 C9 C8 176.73(19)
Fe1 N1 C1 C20 28.9(4)
Fe1 N1 C1 C2 -152.98(19)
Fe1 N1 C4 C5 -27.5(4)
Fe1 N1 C4 C3 152.7(2)
Fe1 N3 C11 C10 29.7(4)
Fe1 N3 C11 C12 -151.54(19)
Fe1 N3 C14 C15 -29.5(4)
Fe1 N3 C14 C13 151.2(2)
O1 Fe1 N4 C16 85.9(2)
O1 Fe1 N4 C19 -83.6(2)
O1 Fe1 N2 C6 89.5(2)
O1 Fe1 N2 C9 -82.7(2)
O1 Fe1 N1 C1 72.3(2)
O1 Fe1 N1 C4 -78.2(2)
O1 Fe1 N3 C11 72.8(2)
O1 Fe1 N3 C14 -75.2(2)
N4 Fe1 N2 C6 -91.5(3)
N4 Fe1 N2 C9 96.4(3)
N4 Fe1 N1 C1 -30.8(2)
N4 Fe1 N1 C4 178.7(2)
N4 Fe1 N3 C11 175.9(2)
N4 Fe1 N3 C14 27.9(2)
N4 C16 C17 C18 2.3(3)
N4 C16 C15 C14 8.1(5)
N4 C16 C15 C35 -169.0(3)
N4 C19 C18 C17 -2.4(3)
N2 Fe1 N4 C16 -93.2(3)
N2 Fe1 N4 C19 97.4(3)
N2 Fe1 N1 C1 175.8(2)
N2 Fe1 N1 C4 25.3(2)
N2 Fe1 N3 C11 -30.7(2)
N2 Fe1 N3 C14 -178.7(2)
N2 C6 C5 C4 7.1(5)
N2 C6 C5 C21 -172.8(3)
N2 C6 C7 C8 3.5(3)
N2 C9 C10 C11 -11.0(5)
N2 C9 C10 C28 165.1(3)
N2 C9 C8 C7 -1.1(3)
N1 Fe1 N4 C16 -171.6(2)
N1 Fe1 N4 C19 19.0(2)
N1 Fe1 N2 C6 -13.1(2)
N1 Fe1 N2 C9 174.7(2)
N1 Fe1 N3 C11 -107.8(3)
N1 Fe1 N3 C14 104.2(3)
N1 C1 C2 C3 -1.2(3)
N1 C4 C5 C6 7.5(5)
N1 C4 C5 C21 -172.6(3)
N1 C4 C3 C2 1.3(4)
N3 Fe1 N4 C16 -15.0(2)
N3 Fe1 N4 C19 175.6(2)
N3 Fe1 N2 C6 -169.6(2)
N3 Fe1 N2 C9 18.2(2)
N3 Fe1 N1 C1 -107.1(3)
N3 Fe1 N1 C4 102.4(3)
N3 C11 C10 C9 -4.1(5)
N3 C11 C10 C28 179.9(3)
N3 C11 C12 C13 -0.7(3)
N3 C14 C13 C12 1.0(3)
C16 N4 C19 C20 -174.2(3)
C16 N4 C19 C18 3.8(3)
C16 C17 C18 C19 0.1(3)
C16 C15 C14 N3 7.3(5)
C16 C15 C14 C13 -173.4(3)
C16 C15 C35 C40 54.3(4)
C16 C15 C35 C36 -127.9(3)
C6 N2 C9 C10 -175.7(3)
C6 N2 C9 C8 3.3(3)
C6 C5 C21 C26 56.2(4)
C6 C5 C21 C22 -124.5(4)
C6 C7 C8 C9 -1.4(3)
C20 C19 C18 C17 175.6(3)
C20 C1 C2 C3 177.0(3)
C20 C42 C47 C46 -179.0(3)
C19 N4 C16 C17 -3.7(3)
C19 N4 C16 C15 172.2(3)
C19 C20 C1 N1 -2.8(4)
C19 C20 C1 C2 179.3(3)
C19 C20 C42 C43 122.4(3)
C19 C20 C42 C47 -59.9(4)
C1 N1 C4 C5 177.8(3)
C1 N1 C4 C3 -2.0(3)
C1 C20 C19 N4 -11.2(4)
C1 C20 C19 C18 171.0(3)
C1 C20 C42 C43 -59.7(4)
C1 C20 C42 C47 118.1(3)
C1 C2 C3 C4 -0.1(3)
C9 N2 C6 C5 173.8(3)
C9 N2 C6 C7 -4.1(3)
C9 C10 C28 C33 -66.5(4)
C9 C10 C28 C29 114.0(4)
C11 N3 C14 C15 178.0(3)
C11 N3 C14 C13 -1.3(3)
C11 C10 C28 C33 109.8(3)
C11 C10 C28 C29 -69.8(4)
C17 C16 C15 C14 -176.7(3)
C17 C16 C15 C35 6.2(4)
C15 C16 C17 C18 -173.6(3)
C15 C14 C13 C12 -178.4(3)
C15 C35 C36 C37 -176.3(3)
C4 N1 C1 C20 -176.2(3)
C4 N1 C1 C2 2.0(3)
C4 C5 C21 C26 -123.7(3)
C4 C5 C21 C22 55.6(4)
C43 C42 C47 C46 -1.1(4)
C43 C44 C45 C46 -0.9(5)
C43 C44 C45 C48 176.1(3)
C10 C9 C8 C7 177.9(3)
C10 C11 C12 C13 178.1(3)
C10 C28 C33 C32 -178.5(3)
C10 C28 C29 C30 179.8(4)
C42 C20 C19 N4 166.6(2)
C42 C20 C19 C18 -11.1(4)
C42 C20 C1 N1 179.3(2)
C42 C20 C1 C2 1.4(4)
C42 C43 C44 C45 -0.3(5)
C42 C47 C46 C45 0.0(5)
C14 N3 C11 C10 -177.6(3)
C14 N3 C11 C12 1.2(3)
C14 C15 C35 C40 -123.1(3)
C14 C15 C35 C36 54.7(4)
C14 C13 C12 C11 -0.2(3)
C5 C6 C7 C8 -174.5(3)
C5 C4 C3 C2 -178.5(3)
C5 C21 C22 C23 -178.4(4)
C47 C46 C45 C44 1.0(5)
C47 C46 C45 C48 -176.0(3)
C40 C35 C36 C37 1.5(4)
C40 C39 C38 C37 0.3(5)
C40 C39 C38 C41 -178.8(3)
C37 C38 C41 O7 176.0(4)
C37 C38 C41 O6 -5.3(6)
C7 C6 C5 C4 -175.4(3)
C7 C6 C5 C21 4.8(4)
C12 C11 C10 C9 177.3(3)
C12 C11 C10 C28 1.3(4)
C3 C4 C5 C6 -172.7(3)
C3 C4 C5 C21 7.2(4)
C28 C33 C32 C31 -2.4(5)
C28 C29 C30 C31 -0.2(7)
C8 C9 C10 C11 170.2(3)
C8 C9 C10 C28 -13.8(4)
C35 C15 C14 N3 -175.5(3)
C35 C15 C14 C13 3.7(4)
C35 C40 C39 C38 0.6(5)
C33 C28 C29 C30 0.3(6)
C33 C32 C31 C30 2.4(6)
C33 C32 C31 C34 -176.5(4)
C26 C21 C22 C23 0.9(6)
C21 C26 C25 C24 0.6(6)
C21 C22 C23 C24 -0.6(7)
C36 C37 C38 C39 -0.4(5)
C36 C37 C38 C41 178.8(3)
C23 C24 C25 C26 -0.4(7)
C23 C24 C27 O3 170.5(6)
C23 C24 C27 O2 -8.3(8)
C44 C43 C42 C20 179.0(3)
C44 C43 C42 C47 1.3(4)
C44 C45 C48 O8 170.9(4)
C44 C45 C48 O9 -13.6(7)
C46 C45 C48 O8 -12.2(6)
C46 C45 C48 O9 163.4(4)
C39 C40 C35 C15 176.3(3)
C39 C40 C35 C36 -1.5(5)
C39 C38 C41 O7 -4.8(6)
C39 C38 C41 O6 173.8(4)
C38 C37 C36 C35 -0.6(5)
C29 C28 C33 C32 1.0(5)
C25 C26 C21 C5 178.5(3)
C25 C26 C21 C22 -0.8(5)
C25 C24 C23 C22 0.4(7)
C25 C24 C27 O3 -8.3(9)
C25 C24 C27 O2 172.9(5)
C32 C31 C30 C29 -1.1(7)
C32 C31 C34 O5 173.4(6)
C32 C31 C34 O4 -5.8(7)
C30 C31 C34 O5 -5.6(8)
C30 C31 C34 O4 175.2(5)
C27 C24 C23 C22 -178.4(5)
C27 C24 C25 C26 178.4(4)
C34 C31 C30 C29 177.8(4)

loop_
_platon_squeeze_void_nr
_platon_squeeze_void_average_x
_platon_squeeze_void_average_y
_platon_squeeze_void_average_z
_platon_squeeze_void_volume
_platon_squeeze_void_count_electrons
_platon_squeeze_void_content
1 -0.005 0.000 -0.015 5782 1207 'DMF of crystallisation'
